data_2231114
loop_
_publ_author_name
'Siddegowda, M. S.'
'Butcher, Ray J.'
'Akkurt, Mehmet'
'Yathirajan, H. S.'
'Ramesh, A. R.'

_publ_section_title
;
 Oxomemazine hydrochloride
;
_journal_coeditor_code HB5925
_journal_issue 8
_journal_name_full 'Acta Crystallographica Section E'
_journal_page_first o1875
_journal_paper_doi 10.1107/S1600536811025372
_journal_volume 67
_journal_year 2011
_chemical_formula_iupac 'C18 H23 N2 O2 S +, Cl -'
_chemical_formula_moiety 'C18 H23 N2 O2 S +, Cl -'
_chemical_formula_structural 'C18 H23 N2 O2 S +, Cl -'
_chemical_formula_sum 'C18 H23 Cl N2 O2 S'
_chemical_formula_weight 366.90
_chemical_name_systematic
;
3-(5,5-dioxophenothiazin-10-yl)-<i>N</i>,<i>N</i>,2-trimethylpropanaminium
chloride
;
_space_group_IT_number 2
_symmetry_cell_setting triclinic
_symmetry_space_group_name_Hall '-P 1'
_symmetry_space_group_name_H-M 'P -1'
_atom_sites_solution_hydrogens geom
_atom_sites_solution_primary direct
_atom_sites_solution_secondary difmap
_cell_angle_alpha 103.478(7)
_cell_angle_beta 90.624(7)
_cell_angle_gamma 109.852(8)
_cell_formula_units_Z 2
_cell_length_a 7.6364(7)
_cell_length_b 10.4177(9)
_cell_length_c 12.4732(10)
_cell_measurement_reflns_used 3224
_cell_measurement_temperature 295(2)
_cell_measurement_theta_max 75.04
_cell_measurement_theta_min 4.66
_cell_volume 903.21(15)
_computing_cell_refinement '<i>CrysAlis PRO</i> (Oxford Diffraction, 2007)'
_computing_data_collection '<i>CrysAlis PRO</i> (Oxford Diffraction, 2007)'
_computing_data_reduction '<i>CrysAlis RED</i> (Oxford Diffraction, 2007)'
_computing_molecular_graphics '<i>ORTEP-3 for Windows</i> (Farrugia, 1997)'
_computing_publication_material '<i>WinGX</i> (Farrugia, 1999) and <i>PLATON</i> (Spek, 2009)'
_computing_structure_refinement '<i>SHELXL97</i> (Sheldrick, 2008)'
_computing_structure_solution '<i>SHELXS97</i> (Sheldrick, 2008)'
_diffrn_ambient_temperature 295(2)
_diffrn_detector_area_resol_mean 10.5081
_diffrn_measured_fraction_theta_full 0.956
_diffrn_measured_fraction_theta_max 0.956
_diffrn_measurement_device_type 'Oxford Diffraction Xcalibur Ruby Gemini'
_diffrn_measurement_method \w
_diffrn_radiation_monochromator graphite
_diffrn_radiation_source 'Enhance (Cu) X-ray Source'
_diffrn_radiation_type CuK\a
_diffrn_radiation_wavelength 1.54178
_diffrn_reflns_av_R_equivalents 0.0736
_diffrn_reflns_av_sigmaI/netI 0.0422
_diffrn_reflns_limit_h_max 9
_diffrn_reflns_limit_h_min -9
_diffrn_reflns_limit_k_max 12
_diffrn_reflns_limit_k_min -12
_diffrn_reflns_limit_l_max 15
_diffrn_reflns_limit_l_min 0
_diffrn_reflns_number 6466
_diffrn_reflns_reduction_process
;
;
_diffrn_reflns_theta_full 75.76
_diffrn_reflns_theta_max 75.76
_diffrn_reflns_theta_min 4.66
_exptl_absorpt_coefficient_mu 3.055
_exptl_absorpt_correction_T_max 0.528
_exptl_absorpt_correction_T_min 0.441
_exptl_absorpt_correction_type refdelf
_exptl_absorpt_process_details
;
[XABS2 (Parkin <i>et al.</i>, 1995) in the WINGX (Farrugia
(1999).
;
_exptl_crystal_colour colourless
_exptl_crystal_density_diffrn 1.349
_exptl_crystal_density_method 'Not Measured'
_exptl_crystal_description prism
_exptl_crystal_F_000 388
_exptl_crystal_size_max 0.32
_exptl_crystal_size_mid 0.25
_exptl_crystal_size_min 0.24
_refine_diff_density_max 0.484
_refine_diff_density_min -0.551
_refine_ls_extinction_method none
_refine_ls_goodness_of_fit_ref 1.093
_refine_ls_hydrogen_treatment constr
_refine_ls_matrix_type full
_refine_ls_number_parameters 221
_refine_ls_number_reflns 3598
_refine_ls_number_restraints 0
_refine_ls_restrained_S_all 1.093
_refine_ls_R_factor_all 0.0879
_refine_ls_R_factor_gt 0.0792
_refine_ls_shift/su_max 0.000
_refine_ls_shift/su_mean 0.000
_refine_ls_structure_factor_coef Fsqd
_refine_ls_weighting_details 'calc w=1/[\s^2^(Fo^2^)+(0.1168P)^2^+1.2778P] where P=(Fo^2^+2Fc^2^)/3'
_refine_ls_weighting_scheme calc
_refine_ls_wR_factor_gt 0.2201
_refine_ls_wR_factor_ref 0.2286
_reflns_number_gt 3120
_reflns_number_total 3598
_reflns_threshold_expression I>2\s(I)
_cod_data_source_file hb5925.cif
_cod_data_source_block I
_cod_database_code 2231114
_cod_database_fobs_code 2231114

loop_
_symmetry_equiv_pos_site_id
_symmetry_equiv_pos_as_xyz
1 x,y,z
2 -x,-y,-z

loop_
_atom_site_aniso_label
_atom_site_aniso_U_11
_atom_site_aniso_U_22
_atom_site_aniso_U_33
_atom_site_aniso_U_12
_atom_site_aniso_U_13
_atom_site_aniso_U_23
S1 0.0587(6) 0.0433(5) 0.0309(5) 0.0145(4) -0.0028(4) 0.0112(3)
O1 0.095(2) 0.0633(19) 0.0316(15) 0.0125(17) -0.0023(15) 0.0187(13)
O2 0.0562(17) 0.0536(17) 0.069(2) 0.0230(14) -0.0042(15) 0.0155(15)
N1 0.0551(18) 0.0425(16) 0.0297(15) 0.0128(14) 0.0014(13) 0.0101(12)
N2 0.0564(18) 0.0517(18) 0.0292(15) 0.0247(15) 0.0070(13) 0.0070(12)
C1 0.0470(19) 0.0416(18) 0.0321(17) 0.0179(15) 0.0046(14) 0.0063(14)
C2 0.058(2) 0.053(2) 0.0380(19) 0.0230(18) -0.0036(17) 0.0090(16)
C3 0.048(2) 0.051(2) 0.058(3) 0.0115(17) -0.0092(18) 0.0070(19)
C4 0.052(2) 0.050(2) 0.068(3) 0.0080(18) 0.001(2) 0.017(2)
C5 0.056(2) 0.047(2) 0.048(2) 0.0138(17) 0.0061(18) 0.0143(17)
C6 0.0487(19) 0.0388(17) 0.0350(18) 0.0151(15) 0.0026(14) 0.0075(14)
C7 0.052(2) 0.0384(18) 0.0298(17) 0.0134(15) 0.0039(14) 0.0059(13)
C8 0.059(2) 0.052(2) 0.0287(18) 0.0134(18) -0.0002(16) 0.0028(15)
C9 0.062(2) 0.050(2) 0.041(2) 0.0147(19) 0.0038(18) -0.0018(17)
C10 0.062(2) 0.0389(19) 0.052(2) 0.0098(17) 0.0027(19) 0.0066(17)
C11 0.062(2) 0.044(2) 0.044(2) 0.0167(18) 0.0038(17) 0.0124(16)
C12 0.0455(18) 0.0410(18) 0.0327(17) 0.0156(15) 0.0041(14) 0.0074(14)
C13 0.058(2) 0.048(2) 0.0305(17) 0.0195(17) 0.0049(15) 0.0152(15)
C14 0.057(2) 0.061(2) 0.040(2) 0.0286(19) 0.0092(17) 0.0195(18)
C15 0.082(3) 0.145(6) 0.068(3) 0.072(4) 0.026(3) 0.060(4)
C16 0.052(2) 0.071(3) 0.037(2) 0.029(2) 0.0118(16) 0.0172(18)
C17 0.080(3) 0.054(3) 0.067(3) 0.022(2) -0.006(3) -0.004(2)
C18 0.086(3) 0.084(3) 0.040(2) 0.036(3) 0.020(2) 0.026(2)
Cl1 0.0493(5) 0.0565(6) 0.0514(6) 0.0189(4) 0.0047(4) 0.0133(4)

loop_
_atom_site_type_symbol
_atom_site_label
_atom_site_fract_x
_atom_site_fract_y
_atom_site_fract_z
_atom_site_U_iso_or_equiv
_atom_site_thermal_displace_type
_atom_site_calc_flag
_atom_site_refinement_flags
_atom_site_occupancy
S S1 0.59166(14) 0.20629(10) 0.95014(7) 0.0449(3) Uani d . 1.000
O O1 0.5426(5) 0.1883(4) 1.0580(2) 0.0663(10) Uani d . 1.000
O O2 0.7225(4) 0.1441(3) 0.9009(3) 0.0587(10) Uani d . 1.000
N N1 0.5526(5) 0.3244(3) 0.7585(3) 0.0434(9) Uani d . 1.000
N N2 0.5857(5) 0.2792(4) 0.3894(3) 0.0448(10) Uani d . 1.000
C C1 0.4037(5) 0.2045(4) 0.7654(3) 0.0401(10) Uani d . 1.000
C C2 0.2542(6) 0.1382(4) 0.6801(3) 0.0492(11) Uani d . 1.000
C C3 0.1031(6) 0.0237(5) 0.6921(4) 0.0552(14) Uani d . 1.000
C C4 0.0937(6) -0.0284(5) 0.7851(4) 0.0590(14) Uani d . 1.000
C C5 0.2388(6) 0.0333(4) 0.8684(4) 0.0511(12) Uani d . 1.000
C C6 0.3941(5) 0.1471(4) 0.8570(3) 0.0412(10) Uani d . 1.000
C C7 0.6735(5) 0.3847(4) 0.9521(3) 0.0412(11) Uani d . 1.000
C C8 0.7662(6) 0.4839(4) 1.0502(3) 0.0495(11) Uani d . 1.000
C C9 0.8514(6) 0.6230(5) 1.0501(4) 0.0547(12) Uani d . 1.000
C C10 0.8428(6) 0.6621(4) 0.9525(4) 0.0540(11) Uani d . 1.000
C C11 0.7472(6) 0.5662(4) 0.8560(4) 0.0503(12) Uani d . 1.000
C C12 0.6580(5) 0.4229(4) 0.8529(3) 0.0400(10) Uani d . 1.000
C C13 0.5914(6) 0.3516(4) 0.6489(3) 0.0443(11) Uani d . 1.000
C C14 0.6707(6) 0.2476(5) 0.5775(3) 0.0494(12) Uani d . 1.000
C C15 0.8375(9) 0.2381(8) 0.6378(5) 0.084(2) Uani d . 1.000
C C16 0.7363(6) 0.2971(5) 0.4743(3) 0.0507(14) Uani d . 1.000
C C17 0.4856(8) 0.1292(5) 0.3288(5) 0.0709(17) Uani d . 1.000
C C18 0.6669(8) 0.3653(6) 0.3094(4) 0.0664(16) Uani d . 1.000
Cl Cl1 0.22428(14) 0.32837(11) 0.44260(9) 0.0524(3) Uani d . 1.000
H H2A 0.25720 0.17110 0.61670 0.0590 Uiso c R 1.000
H H2B 0.50060 0.31300 0.42450 0.0540 Uiso c R 1.000
H H3A 0.00520 -0.01930 0.63590 0.0660 Uiso c R 1.000
H H4A -0.00980 -0.10460 0.79140 0.0710 Uiso c R 1.000
H H5A 0.23360 -0.00030 0.93150 0.0610 Uiso c R 1.000
H H8A 0.77010 0.45550 1.11530 0.0600 Uiso c R 1.000
H H9A 0.91380 0.68960 1.11470 0.0650 Uiso c R 1.000
H H10A 0.90310 0.75580 0.95170 0.0650 Uiso c R 1.000
H H11A 0.74180 0.59690 0.79220 0.0600 Uiso c R 1.000
H H13A 0.68010 0.44670 0.65870 0.0530 Uiso c R 1.000
H H13B 0.47660 0.34550 0.61050 0.0530 Uiso c R 1.000
H H14A 0.57280 0.15410 0.55540 0.0590 Uiso c R 1.000
H H15A 0.79770 0.19790 0.69920 0.1250 Uiso c R 1.000
H H15B 0.92950 0.33080 0.66460 0.1250 Uiso c R 1.000
H H15C 0.89070 0.17960 0.58800 0.1250 Uiso c R 1.000
H H16A 0.81350 0.39620 0.49720 0.0610 Uiso c R 1.000
H H16B 0.81480 0.24610 0.44000 0.0610 Uiso c R 1.000
H H17A 0.41330 0.07910 0.37840 0.1060 Uiso c R 1.000
H H17B 0.57500 0.08670 0.30100 0.1060 Uiso c R 1.000
H H17C 0.40390 0.12520 0.26810 0.1060 Uiso c R 1.000
H H18A 0.72400 0.46260 0.34880 0.0990 Uiso c R 1.000
H H18B 0.56930 0.35570 0.25570 0.0990 Uiso c R 1.000
H H18C 0.75940 0.33290 0.27250 0.0990 Uiso c R 1.000

loop_
_atom_type_symbol
_atom_type_description
_atom_type_scat_dispersion_real
_atom_type_scat_dispersion_imag
_atom_type_scat_source
C C 0.0181 0.0091 ' International Tables Vol C Tables 4.2.6.8 and 6.1.1.4'
H H 0.0000 0.0000 ' International Tables Vol C Tables 4.2.6.8 and 6.1.1.4'
Cl Cl 0.3639 0.7018 ' International Tables Vol C Tables 4.2.6.8 and 6.1.1.4'
N N 0.0311 0.0180 ' International Tables Vol C Tables 4.2.6.8 and 6.1.1.4'
O O 0.0492 0.0322 ' International Tables Vol C Tables 4.2.6.8 and 6.1.1.4'
S S 0.3331 0.5567 ' International Tables Vol C Tables 4.2.6.8 and 6.1.1.4'

loop_
_geom_angle_atom_site_label_1
_geom_angle_atom_site_label_2
_geom_angle_atom_site_label_3
_geom_angle
_geom_angle_publ_flag
O1 S1 O2 117.1(2) no
O1 S1 C6 111.1(2) no
O1 S1 C7 110.2(2) no
O2 S1 C6 108.2(2) no
O2 S1 C7 108.99(19) no
C6 S1 C7 99.90(19) no
C1 N1 C12 121.7(3) no
C1 N1 C13 118.9(3) no
C12 N1 C13 119.3(3) no
C16 N2 C17 113.2(4) no
C16 N2 C18 109.4(4) no
C17 N2 C18 110.1(4) no
C16 N2 H2B 108.00 no
C17 N2 H2B 108.00 no
C18 N2 H2B 108.00 no
N1 C1 C2 120.7(3) no
N1 C1 C6 121.7(4) no
C2 C1 C6 117.6(4) no
C1 C2 C3 119.4(4) no
C2 C3 C4 122.0(4) no
C3 C4 C5 119.6(5) no
C4 C5 C6 119.4(4) no
S1 C6 C1 118.3(3) no
S1 C6 C5 119.3(3) no
C1 C6 C5 122.0(4) no
C8 C7 C12 122.2(4) no
S1 C7 C8 119.0(3) no
S1 C7 C12 118.6(3) no
C7 C8 C9 119.9(4) no
C8 C9 C10 118.8(4) no
C9 C10 C11 121.9(4) no
C10 C11 C12 120.9(4) no
N1 C12 C7 121.2(4) no
N1 C12 C11 122.5(4) no
C7 C12 C11 116.2(4) no
N1 C13 C14 112.6(3) no
C13 C14 C15 112.2(4) no
C13 C14 C16 109.1(4) no
C15 C14 C16 107.5(4) no
N2 C16 C14 115.8(4) no
C1 C2 H2A 120.00 no
C3 C2 H2A 120.00 no
C2 C3 H3A 119.00 no
C4 C3 H3A 119.00 no
C3 C4 H4A 120.00 no
C5 C4 H4A 120.00 no
C4 C5 H5A 120.00 no
C6 C5 H5A 120.00 no
C7 C8 H8A 120.00 no
C9 C8 H8A 120.00 no
C8 C9 H9A 121.00 no
C10 C9 H9A 121.00 no
C9 C10 H10A 119.00 no
C11 C10 H10A 119.00 no
C10 C11 H11A 119.00 no
C12 C11 H11A 120.00 no
N1 C13 H13A 109.00 no
N1 C13 H13B 109.00 no
C14 C13 H13A 109.00 no
C14 C13 H13B 109.00 no
H13A C13 H13B 108.00 no
C13 C14 H14A 109.00 no
C15 C14 H14A 109.00 no
C16 C14 H14A 109.00 no
C14 C15 H15A 109.00 no
C14 C15 H15B 109.00 no
C14 C15 H15C 110.00 no
H15A C15 H15B 109.00 no
H15A C15 H15C 109.00 no
H15B C15 H15C 110.00 no
N2 C16 H16A 108.00 no
N2 C16 H16B 108.00 no
C14 C16 H16A 108.00 no
C14 C16 H16B 108.00 no
H16A C16 H16B 107.00 no
N2 C17 H17A 109.00 no
N2 C17 H17B 110.00 no
N2 C17 H17C 110.00 no
H17A C17 H17B 109.00 no
H17A C17 H17C 109.00 no
H17B C17 H17C 109.00 no
N2 C18 H18A 109.00 no
N2 C18 H18B 109.00 no
N2 C18 H18C 109.00 no
H18A C18 H18B 109.00 no
H18A C18 H18C 110.00 no
H18B C18 H18C 110.00 no

loop_
_geom_bond_atom_site_label_1
_geom_bond_atom_site_label_2
_geom_bond_distance
_geom_bond_publ_flag
S1 O1 1.438(3) no
S1 O2 1.436(3) no
S1 C6 1.733(4) no
S1 C7 1.742(4) no
N1 C1 1.396(5) no
N1 C12 1.394(5) no
N1 C13 1.473(5) no
N2 C16 1.488(6) no
N2 C17 1.491(7) no
N2 C18 1.496(7) no
N2 H2B 0.9100 no
C1 C6 1.400(5) no
C1 C2 1.417(6) no
C2 C3 1.389(7) no
C3 C4 1.384(7) no
C4 C5 1.379(7) no
C5 C6 1.400(6) no
C7 C8 1.400(5) no
C7 C12 1.401(5) no
C8 C9 1.373(6) no
C9 C10 1.378(7) no
C10 C11 1.380(7) no
C11 C12 1.406(6) no
C13 C14 1.530(6) no
C14 C15 1.516(9) no
C14 C16 1.524(6) no
C2 H2A 0.9300 no
C3 H3A 0.9300 no
C4 H4A 0.9300 no
C5 H5A 0.9300 no
C8 H8A 0.9300 no
C9 H9A 0.9300 no
C10 H10A 0.9300 no
C11 H11A 0.9300 no
C13 H13A 0.9700 no
C13 H13B 0.9700 no
C14 H14A 0.9800 no
C15 H15A 0.9600 no
C15 H15B 0.9600 no
C15 H15C 0.9600 no
C16 H16A 0.9700 no
C16 H16B 0.9700 no
C17 H17A 0.9600 no
C17 H17B 0.9600 no
C17 H17C 0.9600 no
C18 H18A 0.9600 no
C18 H18B 0.9600 no
C18 H18C 0.9600 no

loop_
_geom_hbond_atom_site_label_D
_geom_hbond_atom_site_label_H
_geom_hbond_atom_site_label_A
_geom_hbond_site_symmetry_A
_geom_hbond_distance_DH
_geom_hbond_distance_HA
_geom_hbond_distance_DA
_geom_hbond_angle_DHA
_geom_hbond_publ_flag
N2 H2B Cl1 . 0.91 2.18 3.027(4) 155 yes
C13 H13A Cl1 2_666 0.97 2.80 3.608(4) 141 yes
C13 H13B Cl1 . 0.97 2.76 3.692(4) 161 yes
C17 H17B Cg2 2_656 0.96 2.62 3.559(6) 166 yes

loop_
_geom_torsion_atom_site_label_1
_geom_torsion_atom_site_label_2
_geom_torsion_atom_site_label_3
_geom_torsion_atom_site_label_4
_geom_torsion
_geom_torsion_publ_flag
O1 S1 C6 C1 154.8(3) no
O2 S1 C6 C1 -75.4(4) no
C7 S1 C6 C1 38.5(4) no
O1 S1 C6 C5 -32.5(4) no
O2 S1 C6 C5 97.4(4) no
C7 S1 C6 C5 -148.7(3) no
O1 S1 C7 C8 30.5(4) no
O2 S1 C7 C8 -99.3(4) no
C6 S1 C7 C8 147.4(4) no
O1 S1 C7 C12 -154.8(3) no
O2 S1 C7 C12 75.5(4) no
C6 S1 C7 C12 -37.8(4) no
C12 N1 C13 C14 113.2(4) no
C13 N1 C1 C2 -22.4(6) no
C12 N1 C1 C6 -24.9(6) no
C12 N1 C1 C2 153.8(4) no
C1 N1 C13 C14 -70.6(5) no
C13 N1 C12 C7 -158.2(4) no
C13 N1 C1 C6 159.0(4) no
C1 N1 C12 C7 25.7(6) no
C1 N1 C12 C11 -151.4(4) no
C13 N1 C12 C11 24.8(6) no
C18 N2 C16 C14 165.0(4) no
C17 N2 C16 C14 -71.7(5) no
N1 C1 C6 S1 -12.3(5) no
C6 C1 C2 C3 2.2(6) no
N1 C1 C2 C3 -176.5(4) no
N1 C1 C6 C5 175.2(4) no
C2 C1 C6 S1 169.0(3) no
C2 C1 C6 C5 -3.5(6) no
C1 C2 C3 C4 -0.1(7) no
C2 C3 C4 C5 -0.8(7) no
C3 C4 C5 C6 -0.5(7) no
C4 C5 C6 C1 2.7(7) no
C4 C5 C6 S1 -169.7(4) no
S1 C7 C12 C11 -172.2(3) no
S1 C7 C12 N1 10.6(5) no
C12 C7 C8 C9 -2.4(7) no
S1 C7 C8 C9 172.2(4) no
C8 C7 C12 C11 2.4(6) no
C8 C7 C12 N1 -174.9(4) no
C7 C8 C9 C10 0.3(7) no
C8 C9 C10 C11 1.7(7) no
C9 C10 C11 C12 -1.6(7) no
C10 C11 C12 C7 -0.4(6) no
C10 C11 C12 N1 176.8(4) no
N1 C13 C14 C15 -51.8(6) no
N1 C13 C14 C16 -170.8(4) no
C15 C14 C16 N2 165.3(4) no
C13 C14 C16 N2 -72.9(5) no

loop_
_cod_related_entry_id
_cod_related_entry_database
_cod_related_entry_code
1 ChemSpider 2341015
